data_4123357
loop_
_publ_author_name
'Halskov, Kim S\/oholm'
'Kniep, Florian'
'Lauridsen, Vibeke Henriette'
'Iversen, Eva H\/ogh'
'Donslund, Bjarke Skyum'
'J\/orgensen, Karl Anker'

_publ_section_title
;
 Organocatalytic enamine-activation of cyclopropanes for highly
 stereoselective formation of cyclobutanes.
;
_journal_issue 4
_journal_name_full 'Journal of the American Chemical Society'
_journal_page_first 1685
_journal_page_last 1691
_journal_paper_doi 10.1021/ja512573q
_journal_volume 137
_journal_year 2015
_chemical_absolute_configuration ad
_chemical_formula_moiety 'C30 H30 Br N O10, 0.25(C3.72 H10.09 O)'
_chemical_formula_sum 'C30 H30 Br N O10'
_chemical_formula_weight 644.46
_space_group_crystal_system monoclinic
_space_group_IT_number 4
_space_group_name_Hall 'P 2yb'
_space_group_name_H-M_alt 'P 1 21 1'
_symmetry_space_group_name_Hall 'P 2yb'
_symmetry_space_group_name_H-M 'P 1 21 1'
_atom_sites_solution_hydrogens mixed
_atom_sites_solution_primary direct
_audit_creation_date 2014-12-10
_audit_creation_method
;
Olex2 1.2
(compiled 2014.11.28 svn.r3106 for OlexSys, GUI svn.r4959)
;
_cell_angle_alpha 90
_cell_angle_beta 95.821(4)
_cell_angle_gamma 90
_cell_formula_units_Z 8
_cell_length_a 14.7370(16)
_cell_length_b 27.527(3)
_cell_length_c 15.2903(17)
_cell_measurement_reflns_used 2547
_cell_measurement_temperature 100
_cell_measurement_theta_max 16.23
_cell_measurement_theta_min 2.88
_cell_volume 6170.8(12)
_computing_cell_refinement 'SAINT v8.34A (Bruker, 2013)'
_computing_data_reduction 'SAINT v8.34A (Bruker, 2013)'
_computing_molecular_graphics 'Olex2 (Dolomanov et al., 2009)'
_computing_publication_material 'Olex2 (Dolomanov et al., 2009)'
_computing_structure_refinement 'ShelXL (Sheldrick, 2008)'
_computing_structure_solution 'ShelXS (Sheldrick, 2008)'
_diffrn_ambient_temperature 100
_diffrn_measured_fraction_theta_full 0.997
_diffrn_measured_fraction_theta_max 0.998
_diffrn_measurement_device_type 'Bruker APEX-II CCD'
_diffrn_measurement_method '\f and \w scans'
_diffrn_radiation_type AgK\a
_diffrn_radiation_wavelength 0.56086
_diffrn_reflns_av_R_equivalents 0.0000
_diffrn_reflns_av_unetI/netI 0.1014
_diffrn_reflns_Laue_measured_fraction_full 0.997
_diffrn_reflns_Laue_measured_fraction_max 0.998
_diffrn_reflns_limit_h_max 14
_diffrn_reflns_limit_h_min -14
_diffrn_reflns_limit_k_max 26
_diffrn_reflns_limit_k_min -27
_diffrn_reflns_limit_l_max 15
_diffrn_reflns_limit_l_min -15
_diffrn_reflns_number 12675
_diffrn_reflns_point_group_measured_fraction_full 0.973
_diffrn_reflns_point_group_measured_fraction_max 0.973
_diffrn_reflns_theta_full 16.313
_diffrn_reflns_theta_max 16.313
_diffrn_reflns_theta_min 1.096
_diffrn_standards_number 0
_exptl_absorpt_coefficient_mu 0.750
_exptl_absorpt_correction_T_max 0.8616
_exptl_absorpt_correction_T_min 0.6812
_exptl_absorpt_correction_type gaussian
_exptl_absorpt_process_details
;
SADABS-2012/1 (Bruker,2012) was used for absorption correction.
wR2(int) was 0.1651 before and 0.0580 after correction.
The Ratio of minimum to maximum transmission is 0.7906.
The \l/2 correction factor is 0.0015.
;
_exptl_crystal_density_diffrn 1.387
_exptl_crystal_F_000 2656
_exptl_crystal_size_max 0.254
_exptl_crystal_size_mid 0.246
_exptl_crystal_size_min 0.089
_refine_diff_density_max 0.646
_refine_diff_density_min -0.532
_refine_diff_density_rms 0.126
_refine_ls_abs_structure_details
;
 Flack x determined using 3741 quotients [(I+)-(I-)]/[(I+)+(I-)]
 (Parsons, Flack and Wagner, Acta Cryst. B69 (2013) 249-259).
;
_refine_ls_abs_structure_Flack -0.004(14)
_refine_ls_extinction_method none
_refine_ls_goodness_of_fit_ref 1.070
_refine_ls_hydrogen_treatment mixed
_refine_ls_matrix_type full
_refine_ls_number_parameters 1311
_refine_ls_number_reflns 12662
_refine_ls_number_restraints 1
_refine_ls_restrained_S_all 1.069
_refine_ls_R_factor_all 0.0862
_refine_ls_R_factor_gt 0.0629
_refine_ls_shift/su_max 0.001
_refine_ls_shift/su_mean 0.000
_refine_ls_structure_factor_coef Fsqd
_refine_ls_weighting_details 'w=1/[\s^2^(Fo^2^)+(0.1160P)^2^] where P=(Fo^2^+2Fc^2^)/3'
_refine_ls_weighting_scheme calc
_refine_ls_wR_factor_gt 0.1664
_refine_ls_wR_factor_ref 0.1870
_reflns_Friedel_coverage 0.899
_reflns_Friedel_fraction_full 0.948
_reflns_Friedel_fraction_max 0.948
_reflns_number_gt 10201
_reflns_number_total 12662
_reflns_threshold_expression 'I > 2\s(I)'
_cod_data_source_file ja512573q_si_002.cif
_cod_data_source_block 01_12_2014_kim
_cod_depositor_comments 'Adding full bibliography for 4123357.cif.'
_cod_original_cell_volume 6170.6(12)
_cod_database_code 4123357
_shelx_space_group_comment
;
The symmetry employed for this shelxl refinement is uniquely defined
by the following loop, which should always be used as a source of
symmetry information in preference to the above space-group names.
They are only intended as comments.
;
_shelx_estimated_absorpt_t_max 0.936
_shelx_estimated_absorpt_t_min 0.832
_olex2_refinement_description
;
1. Fixed Uiso
 At 1.2 times of:
  All C(H) groups, All C(H,H) groups
 At 1.5 times of:
  All C(H,H,H) groups, All O(H) groups
2.a Ternary CH refined with riding coordinates:
 C14(H14), C25(H25), C28(H28), C33(H33), C42(H42), C59(H59), C66(H66),
 C86(H86), C87(H87), C90(H90), C99(H99), C102(H102), C114(H114), C122(H122),
 C130(H130), C131(H131)
2.b Secondary CH2 refined with riding coordinates:
 C12(H12A,H12B), C84(H84A,H84B), C92(H92A,H92B), C124(H12C,H12D), C134(H13D,
 H13E), C153(H15M,H15N)
2.c Aromatic/amide H refined with riding coordinates:
 C27(H27), C34(H34), C43(H43), C60(H60), C72(H72), C85(H85), C89(H89),
 C91(H91), C97(H97), C103(H103), C104(H104), C105(H105), C108(H108), C110(H110),
  C116(H116), C117(H117), C121(H121), C123(H123), C126(H126), C129(H129),
 C132(H132), C133(H133), C135(H135), C137(H137), C141(H141), C142(H142),
 C143(H143), C144(H144), C155(H155), C179(H179), C181(H181), C7AA(H7AA)
2.d Idealised Me refined as rotating group:
 C35(H35A,H35B,H35C), C64(H64A,H64B,H64C), C71(H71A,H71B,H71C), C118(H11A,H11B,
 H11C), C119(H11D,H11E,H11F), C136(H13A,H13B,H13C), C149(H14A,H14B,H14C),
 C151(H15A,H15B,H15C), C156(H15J,H15K,H15L), C157(H15D,H15E,H15F), C158(H15G,
 H15H,H15I), C180(H18A,H18B,H18C), C161(H16A,H16B,H16C), C185(H18D,H18E,H18F),
 C2AA(H2AA,H2AB,H2AC), C5AA(H5AA,H5AB,H5AC), C6AA(H6AA,H6AB,H6AC), C4AA(H4AA,
 H4AB,H4AC), C1(H1A,H1B,H1C), C2(H2A,H2B,H2C), C3(H3A,H3B,H3C), C8(H8A,H8B,H8C)
2.e Idealised tetrahedral OH refined as rotating group:
 O3AA(H3AA), O21(H21), O53(H53), O61(H61)
;
_shelx_shelxl_version_number 2014/7
_olex2_submission_special_instructions 'No special instructions were received'

loop_
_space_group_symop_operation_xyz
'x, y, z'
'-x, y+1/2, -z'

loop_
_atom_site_label
_atom_site_type_symbol
_atom_site_fract_x
_atom_site_fract_y
_atom_site_fract_z
_atom_site_U_iso_or_equiv
_atom_site_adp_type
_atom_site_occupancy
_atom_site_site_symmetry_order
_atom_site_calc_flag
_atom_site_refinement_flags_posn
_atom_site_refinement_flags_occupancy
_atom_site_disorder_assembly
_atom_site_disorder_group
Br1 Br 0.80527(11) 0.09379(6) 0.26226(13) 0.0330(5) Uani 1 1 d . . . .
Br2 Br 1.29650(12) 0.05349(6) 0.94774(13) 0.0346(5) Uani 1 1 d . . . .
Br3 Br 1.72256(13) 0.49751(7) 1.30839(14) 0.0424(6) Uani 1 1 d . . . .
Br4 Br 0.76105(13) 0.21934(8) 0.36932(15) 0.0467(6) Uani 1 1 d . . . .
O7AA O 0.9184(6) -0.1700(4) 0.3820(7) 0.017(3) Uani 1 1 d . . . .
O2 O 1.1359(7) -0.0865(4) 0.3233(7) 0.022(3) Uiso 1 1 d . . . .
O4AA O 1.7736(7) 0.3789(4) 0.9588(9) 0.030(3) Uani 1 1 d . . . .
H4AA H 1.8016 0.3546 0.9813 0.045 Uiso 1 1 calc GR . . .
O4 O 1.3231(7) 0.2757(4) 0.8312(7) 0.025(3) Uani 1 1 d . . . .
O6AA O 1.0817(7) 0.3028(4) 0.0363(7) 0.019(3) Uani 1 1 d . . . .
O6 O 0.8856(6) -0.1544(4) 0.1751(7) 0.019(3) Uani 1 1 d . . . .
O5AA O 0.9845(8) 0.1812(4) 0.5319(8) 0.027(3) Uani 1 1 d . . . .
O8 O 1.6481(7) 0.3418(4) 0.9967(7) 0.018(3) Uani 1 1 d . . . .
O9 O 0.5100(6) -0.1904(4) 0.2678(7) 0.017(3) Uani 1 1 d . . . .
O10 O 0.6973(7) -0.0260(4) 0.4619(7) 0.024(3) Uiso 1 1 d . . . .
O3AA O 1.4656(7) 0.2303(4) 0.5719(8) 0.025(3) Uani 1 1 d . . . .
C12 C 0.7414(10) -0.1145(6) 0.1764(10) 0.013(4) Uiso 1 1 d . . . .
H12A H 0.6837 -0.1291 0.1498 0.016 Uiso 1 1 calc R . . .
H12B H 0.7388 -0.0791 0.1649 0.016 Uiso 1 1 calc R . . .
C13 C 1.0009(14) 0.1160(6) -0.0484(11) 0.025(4) Uani 1 1 d . . . .
C2AA C 1.0010(10) 0.2149(7) 0.6749(10) 0.021(4) Uani 1 1 d . . . .
H2AA H 1.0080 0.2465 0.6438 0.025 Uiso 1 1 calc R . . .
O15 O 1.4161(7) 0.5135(4) 1.1185(8) 0.026(3) Uiso 1 1 d . . . .
C16 C 1.3788(10) 0.5328(7) 0.9087(12) 0.024(5) Uani 1 1 d . . . .
O17 O 0.8457(7) 0.2935(4) -0.0001(8) 0.025(3) Uani 1 1 d . . . .
O0AA O 0.9922(8) 0.4102(5) 0.1923(9) 0.034(3) Uiso 1 1 d . . . .
O1AA O 1.4222(7) 0.3344(4) 0.9996(7) 0.017(3) Uani 1 1 d . . . .
C20 C 1.5429(11) 0.2350(6) 0.5161(12) 0.024(4) Uiso 1 1 d . . . .
O2AA O 0.8076(7) -0.1332(4) 0.0475(7) 0.021(3) Uani 1 1 d . . . .
H2AB H 0.8469 -0.1502 0.0257 0.032 Uiso 1 1 calc GR . . .
N22 N 1.5102(8) 0.3328(5) 1.1335(9) 0.020(3) Uani 1 1 d . . . .
O23 O 1.4950(7) 0.2540(4) 1.0899(8) 0.023(3) Uani 1 1 d . . . .
O8AA O 1.2973(7) 0.5186(4) 0.9310(8) 0.032(3) Uani 1 1 d . . . .
C25 C 0.7620(10) -0.0964(6) 0.4078(11) 0.017(4) Uiso 1 1 d . . . .
H25 H 0.7688 -0.1258 0.4464 0.021 Uiso 1 1 calc R . . .
O26 O 0.5958(7) -0.1212(4) 0.5065(7) 0.022(3) Uani 1 1 d . . . .
C27 C 0.8169(10) -0.0076(6) 0.2897(10) 0.017(4) Uani 1 1 d . . . .
H27 H 0.7521 -0.0067 0.2839 0.021 Uiso 1 1 calc R . . .
C28 C 1.1705(10) 0.2292(6) 0.7535(10) 0.015(4) Uani 1 1 d . . . .
H28 H 1.1639 0.2620 0.7256 0.018 Uiso 1 1 calc R . . .
C29 C 1.5004(10) 0.4048(6) 1.0535(11) 0.020(4) Uani 1 1 d . . . .
O30 O 1.0494(7) 0.1014(4) -0.1141(7) 0.021(3) Uani 1 1 d . . . .
C31 C 0.8530(11) -0.0391(6) 0.5146(11) 0.021(4) Uiso 1 1 d . . . .
N32 N 0.9906(8) 0.3331(5) 0.1410(9) 0.018(3) Uani 1 1 d . . . .
C33 C 0.6035(9) -0.1372(6) 0.3570(10) 0.011(4) Uiso 1 1 d . . . .
H33 H 0.6290 -0.1693 0.3777 0.013 Uiso 1 1 calc R . . .
C34 C 1.1140(12) 0.2436(6) 0.3758(12) 0.027(5) Uani 1 1 d . . . .
H34 H 1.0603 0.2297 0.3947 0.032 Uiso 1 1 calc R . . .
C35 C 0.9955(11) 0.0773(7) -0.1857(12) 0.029(5) Uiso 1 1 d . . . .
H35A H 1.0358 0.0648 -0.2277 0.044 Uiso 1 1 calc GR . . .
H35B H 0.9523 0.1005 -0.2154 0.044 Uiso 1 1 calc GR . . .
H35C H 0.9618 0.0503 -0.1626 0.044 Uiso 1 1 calc GR . . .
C36 C 1.2409(10) 0.1995(6) 0.7092(11) 0.020(4) Uani 1 1 d . . . .
O37 O 0.9613(7) 0.2099(4) 0.8233(8) 0.023(3) Uani 1 1 d . . . .
C38 C 0.9935(10) 0.2481(6) 0.1186(11) 0.013(4) Uani 1 1 d . . . .
C39 C 0.9354(10) 0.3116(6) 0.2006(11) 0.017(4) Uani 1 1 d . . . .
O40 O 1.3002(6) 0.2599(4) 0.6164(7) 0.017(3) Uani 1 1 d . . . .
C41 C 0.8201(10) -0.1361(6) 0.1347(11) 0.013(4) Uiso 1 1 d . . . .
C42 C 1.1606(10) 0.1820(6) 0.6411(11) 0.018(4) Uani 1 1 d . . . .
H42 H 1.1519 0.2052 0.5906 0.021 Uiso 1 1 calc R . . .
C43 C 1.2923(10) 0.4032(7) 1.1430(11) 0.021(4) Uani 1 1 d . . . .
H43 H 1.3098 0.3861 1.0935 0.025 Uiso 1 1 calc R . . .
O44 O 0.9216(8) 0.1093(4) -0.0462(8) 0.032(3) Uani 1 1 d . . . .
O45 O 0.8615(9) 0.2406(5) 0.7174(9) 0.043(4) Uani 1 1 d . . . .
N46 N 1.3963(8) 0.2016(5) 0.6857(9) 0.018(3) Uiso 1 1 d . . . .
C47 C 1.3864(10) 0.1637(6) 0.7468(11) 0.018(4) Uani 1 1 d . . . .
C48 C 0.9332(10) 0.2607(6) 0.1895(11) 0.015(4) Uani 1 1 d . . . .
C49 C 0.9544(10) 0.1782(7) 0.6132(11) 0.020(4) Uani 1 1 d . . . .
C50 C 0.8311(10) -0.0994(6) 0.3347(11) 0.018(4) Uani 1 1 d . . . .
C51 C 0.5384(10) -0.1447(7) 0.2733(12) 0.019(4) Uiso 1 1 d . . . .
C52 C 0.8037(11) 0.2557(6) 0.0090(12) 0.020(4) Uani 1 1 d . . . .
O53 O 0.7159(7) 0.2538(4) 0.0063(10) 0.039(4) Uani 1 1 d . . . .
H53 H 0.6960 0.2803 0.0237 0.058 Uiso 1 1 calc GR . . .
O54 O 1.4361(7) 0.5099(4) 0.7389(7) 0.022(3) Uani 1 1 d . . . .
O55 O 1.0995(7) -0.1472(5) 0.4101(11) 0.045(4) Uani 1 1 d . . . .
O57 O 0.9998(7) 0.3944(4) 0.0465(8) 0.025(3) Uani 1 1 d . . . .
O58 O 1.5514(7) 0.1990(4) 0.6896(8) 0.034(3) Uani 1 1 d . . . .
C59 C 1.0638(10) 0.1412(6) 0.0219(11) 0.019(4) Uani 1 1 d . . . .
H59 H 1.1064 0.1627 -0.0071 0.023 Uiso 1 1 calc R . . .
C60 C 1.1631(12) 0.2751(7) 0.4296(12) 0.027(4) Uani 1 1 d . . . .
H60 H 1.1417 0.2855 0.4831 0.032 Uiso 1 1 calc R . . .
O61 O 1.2915(7) 0.2601(4) 0.9675(8) 0.024(3) Uani 1 1 d . . . .
H61 H 1.3410 0.2749 0.9803 0.036 Uiso 1 1 calc GR . . .
C62 C 0.9161(10) -0.1289(6) 0.3555(10) 0.011(4) Uiso 1 1 d . . . .
O63 O 1.1217(7) 0.0977(4) 0.6417(8) 0.029(3) Uani 1 1 d . . . .
C64 C 0.7970(13) 0.2472(9) 0.7835(14) 0.051(6) Uani 1 1 d . . . .
H64A H 0.7355 0.2519 0.7540 0.076 Uiso 1 1 calc GR . . .
H64B H 0.8146 0.2758 0.8195 0.076 Uiso 1 1 calc GR . . .
H64C H 0.7979 0.2184 0.8211 0.076 Uiso 1 1 calc GR . . .
C65 C 1.0277(11) 0.2963(6) 0.0909(12) 0.020(4) Uani 1 1 d . . . .
C66 C 1.5400(10) 0.4224(6) 0.9671(11) 0.013(4) Uiso 1 1 d . . . .
H66 H 1.5145 0.4018 0.9167 0.016 Uiso 1 1 calc R . . .
O67 O 1.1927(9) 0.1231(5) 0.1168(9) 0.043(4) Uani 1 1 d . . . .
C68 C 0.5533(10) -0.1152(6) 0.4272(11) 0.017(4) Uiso 1 1 d . . . .
C69 C 1.1627(11) 0.1302(6) 0.6075(12) 0.021(4) Uiso 1 1 d . . . .
C70 C 1.2935(10) 0.1610(6) 0.7624(10) 0.015(4) Uani 1 1 d . . . .
C71 C 1.4988(13) 0.2585(8) 0.4325(13) 0.040(5) Uani 1 1 d . . . .
H71A H 1.4521 0.2367 0.4041 0.060 Uiso 1 1 calc GR . . .
H71B H 1.5453 0.2648 0.3925 0.060 Uiso 1 1 calc GR . . .
H71C H 1.4704 0.2893 0.4471 0.060 Uiso 1 1 calc GR . . .
C72 C 0.8373(12) 0.3067(7) 0.3137(13) 0.032(5) Uiso 1 1 d . . . .
H72 H 0.8062 0.3213 0.3584 0.038 Uiso 1 1 calc R . . .
O73 O 0.4835(8) -0.0917(5) 0.4146(8) 0.035(3) Uiso 1 1 d . . . .
C74 C 1.0809(10) -0.1154(6) 0.3638(11) 0.014(4) Uani 1 1 d . . . .
O75 O 1.0518(7) 0.1599(4) 0.2675(7) 0.021(3) Uani 1 1 d . . . .
N76 N 0.9901(8) -0.0988(5) 0.3428(9) 0.016(3) Uiso 1 1 d . . . .
C77 C 1.2726(10) 0.2592(6) 0.8810(12) 0.019(4) Uiso 1 1 d . . . .
C78 C 1.5582(10) 0.4106(6) 1.1421(11) 0.016(4) Uani 1 1 d . . . .
C79 C 1.5599(10) 0.3670(6) 1.1842(11) 0.014(4) Uiso 1 1 d . . . .
O80 O 0.9029(8) 0.1459(5) 0.6312(8) 0.035(3) Uani 1 1 d . . . .
C81 C 1.3323(10) 0.0965(6) 0.8618(11) 0.019(4) Uiso 1 1 d . . . .
O82 O 1.4073(8) 0.5735(5) 0.9117(9) 0.034(3) Uani 1 1 d . . . .
C83 C 0.9592(10) -0.0513(6) 0.3155(11) 0.022(4) Uani 1 1 d . . . .
C84 C 1.6405(10) 0.4270(6) 0.9651(12) 0.021(4) Uiso 1 1 d . . . .
H84A H 1.6656 0.4490 1.0128 0.025 Uiso 1 1 calc R . . .
H84B H 1.6536 0.4413 0.9083 0.025 Uiso 1 1 calc R . . .
C86 C 1.4838(10) 0.4698(6) 0.9684(10) 0.013(4) Uiso 1 1 d . . . .
H86 H 1.5203 0.4962 1.0001 0.015 Uiso 1 1 calc R . . .
C87 C 1.0950(10) 0.1946(6) 0.7104(11) 0.014(4) Uiso 1 1 d . . . .
H87 H 1.0875 0.1661 0.7494 0.017 Uiso 1 1 calc R . . .
C88 C 1.6860(10) 0.3774(6) 0.9767(11) 0.016(4) Uiso 1 1 d . . . .
C89 C 0.8821(10) 0.2329(6) 0.2401(11) 0.020(4) Uani 1 1 d . . . .
H89 H 0.8801 0.1986 0.2339 0.024 Uiso 1 1 calc R . . .
C90 C 1.0104(10) 0.1717(6) 0.0806(10) 0.012(4) Uiso 1 1 d . . . .
H90 H 0.9727 0.1506 0.1159 0.014 Uiso 1 1 calc R . . .
C91 C 1.6042(10) 0.4501(6) 1.1775(10) 0.014(4) Uani 1 1 d . . . .
H91 H 1.6018 0.4806 1.1482 0.017 Uiso 1 1 calc R . . .
C92 C 1.1823(10) 0.2345(6) 0.8513(11) 0.017(4) Uani 1 1 d . . . .
H92A H 1.1806 0.2020 0.8790 0.021 Uiso 1 1 calc R . . .
H92B H 1.1315 0.2540 0.8705 0.021 Uiso 1 1 calc R . . .
C93 C 1.3152(10) 0.2256(6) 0.6628(11) 0.019(4) Uiso 1 1 d . . . .
C94 C 1.0866(10) 0.1952(6) 0.2367(11) 0.015(4) Uiso 1 1 d . . . .
C95 C 1.5025(11) 0.2826(7) 1.1596(14) 0.027(4) Uiso 1 1 d . . . .
C97 C 0.9189(10) -0.0731(6) 0.5399(10) 0.017(4) Uani 1 1 d . . . .
H97 H 0.9086 -0.1061 0.5242 0.020 Uiso 1 1 calc R . . .
C98 C 1.6544(10) 0.4437(6) 1.2580(12) 0.020(4) Uani 1 1 d . . . .
C99 C 1.4233(10) 0.4435(6) 1.0309(11) 0.016(4) Uiso 1 1 d . . . .
H99 H 1.3703 0.4278 0.9956 0.019 Uiso 1 1 calc R . . .
C100 C 0.7644(10) -0.0515(6) 0.4631(11) 0.015(4) Uani 1 1 d . . . .
C101 C 1.3901(10) 0.4722(6) 1.1042(10) 0.014(4) Uiso 1 1 d . . . .
C102 C 0.9540(10) 0.2145(6) 0.0416(11) 0.019(4) Uani 1 1 d . . . .
H102 H 0.9789 0.2252 -0.0137 0.023 Uiso 1 1 calc R . . .
C103 C 1.4509(11) 0.1329(6) 0.7848(12) 0.024(4) Uiso 1 1 d . . . .
H103 H 1.5122 0.1345 0.7708 0.028 Uiso 1 1 calc R . . .
C105 C 1.4236(11) 0.0980(7) 0.8468(12) 0.028(4) Uiso 1 1 d . . . .
H105 H 1.4667 0.0765 0.8766 0.034 Uiso 1 1 calc R . . .
C106 C 0.9955(13) 0.4459(6) 0.0190(13) 0.032(5) Uani 1 1 d . . . .
C108 C 1.2471(13) 0.2924(7) 0.4040(13) 0.038(5) Uani 1 1 d . . . .
H108 H 1.2847 0.3124 0.4432 0.046 Uiso 1 1 calc R . . .
C110 C 0.8864(12) 0.3343(7) 0.2616(12) 0.032(5) Uiso 1 1 d . . . .
H110 H 0.8871 0.3686 0.2671 0.039 Uiso 1 1 calc R . . .
C111 C 1.4742(10) 0.3532(6) 1.0556(11) 0.012(4) Uiso 1 1 d . . . .
C112 C 0.9426(11) 0.2217(7) 0.7507(14) 0.031(5) Uani 1 1 d . . . .
C113 C 1.3271(10) 0.4473(6) 1.1608(11) 0.018(4) Uani 1 1 d . . . .
C114 C 1.0678(10) 0.2078(6) 0.1413(11) 0.016(4) Uani 1 1 d . . . .
H114 H 1.1257 0.2162 0.1159 0.019 Uiso 1 1 calc R . . .
C115 C 1.1184(13) 0.1049(8) 0.0774(13) 0.035(5) Uiso 1 1 d . . . .
C116 C 1.6580(12) 0.3998(7) 1.3022(12) 0.031(5) Uani 1 1 d . . . .
H116 H 1.6935 0.3968 1.3574 0.037 Uiso 1 1 calc R . . .
C117 C 0.8673(12) 0.0087(6) 0.5390(11) 0.024(4) Uani 1 1 d . . . .
H117 H 0.8223 0.0325 0.5217 0.029 Uiso 1 1 calc R . . .
C118 C 0.5580(13) -0.0988(8) 0.5780(12) 0.039(5) Uani 1 1 d . . . .
H11D H 0.5670 -0.0636 0.5753 0.058 Uiso 1 1 calc GR . . .
H11E H 0.5884 -0.1113 0.6335 0.058 Uiso 1 1 calc GR . . .
H11F H 0.4927 -0.1060 0.5748 0.058 Uiso 1 1 calc GR . . .
C119 C 0.4545(12) -0.2033(7) 0.1840(12) 0.032(5) Uani 1 1 d . . . .
H11G H 0.4877 -0.1941 0.1342 0.048 Uiso 1 1 calc GR . . .
H11H H 0.3963 -0.1858 0.1804 0.048 Uiso 1 1 calc GR . . .
H11I H 0.4429 -0.2383 0.1825 0.048 Uiso 1 1 calc GR . . .
C120 C 1.4896(12) 0.5042(6) 0.8132(12) 0.022(4) Uani 1 1 d . . . .
C121 C 1.2668(10) 0.1273(6) 0.8190(10) 0.014(4) Uani 1 1 d . . . .
H121 H 1.2045 0.1246 0.8295 0.017 Uiso 1 1 calc R . . .
C122 C 0.6826(9) -0.1036(6) 0.3364(10) 0.013(4) Uani 1 1 d . . . .
H122 H 0.6582 -0.0713 0.3149 0.016 Uiso 1 1 calc R . . .
C123 C 0.9469(13) 0.0220(7) 0.5885(12) 0.036(5) Uani 1 1 d . . . .
H123 H 0.9571 0.0549 0.6057 0.043 Uiso 1 1 calc R . . .
C124 C 0.8513(10) 0.2091(6) 0.0240(11) 0.017(4) Uiso 1 1 d . . . .
H12C H 0.8373 0.1881 -0.0282 0.021 Uiso 1 1 calc R . . .
H12D H 0.8281 0.1926 0.0748 0.021 Uiso 1 1 calc R . . .
O125 O 0.5187(7) -0.1135(4) 0.2207(8) 0.029(3) Uani 1 1 d . . . .
C126 C 1.3046(12) 0.4720(6) 1.2347(13) 0.029(5) Uani 1 1 d . . . .
H126 H 1.3313 0.5028 1.2491 0.034 Uiso 1 1 calc R . . .
C127 C 1.2361(11) -0.0911(7) 0.3419(13) 0.029(5) Uani 1 1 d . . . .
C128 C 0.8637(10) -0.0503(6) 0.3086(11) 0.014(4) Uani 1 1 d . . . .
C129 C 1.2741(11) 0.2811(7) 0.3259(12) 0.031(5) Uani 1 1 d . . . .
H129 H 1.3295 0.2942 0.3092 0.037 Uiso 1 1 calc R . . .
C130 C 1.4307(10) 0.4895(6) 0.8835(10) 0.017(4) Uani 1 1 d . . . .
H130 H 1.3865 0.4642 0.8591 0.020 Uiso 1 1 calc R . . .
C131 C 0.7511(9) -0.1233(6) 0.2743(10) 0.014(4) Uiso 1 1 d . . . .
H131 H 0.7556 -0.1592 0.2835 0.017 Uiso 1 1 calc R . . .
C132 C 1.0086(10) -0.0107(6) 0.3025(10) 0.018(4) Uiso 1 1 d . . . .
H132 H 1.0733 -0.0120 0.3056 0.022 Uiso 1 1 calc R . . .
C133 C 1.2234(11) 0.2513(7) 0.2704(13) 0.028(5) Uani 1 1 d . . . .
H133 H 1.2438 0.2438 0.2150 0.034 Uiso 1 1 calc R . . .
C135 C 1.2311(11) 0.3816(7) 1.1946(12) 0.026(4) Uiso 1 1 d . . . .
H135 H 1.2043 0.3509 1.1797 0.031 Uiso 1 1 calc R . . .
C136 C 0.9126(12) 0.4712(7) 0.0530(13) 0.035(5) Uani 1 1 d . . . .
H13A H 0.8580 0.4513 0.0390 0.053 Uiso 1 1 calc GR . . .
H13B H 0.9036 0.5031 0.0248 0.053 Uiso 1 1 calc GR . . .
H13C H 0.9235 0.4755 0.1168 0.053 Uiso 1 1 calc GR . . .
C137 C 1.6098(12) 0.3603(6) 1.2663(12) 0.028(5) Uani 1 1 d . . . .
H137 H 1.6104 0.3300 1.2960 0.034 Uiso 1 1 calc R . . .
C138 C 0.8333(10) 0.2560(6) 0.3002(12) 0.023(4) Uani 1 1 d . . . .
C139 C 0.9966(10) 0.3843(6) 0.1302(12) 0.020(4) Uiso 1 1 d . . . .
C141 C 1.2113(13) 0.4063(8) 1.2673(14) 0.044(6) Uani 1 1 d . . . .
H141 H 1.1735 0.3915 1.3064 0.053 Uiso 1 1 calc R . . .
C142 C 0.9980(12) -0.0603(7) 0.5869(12) 0.029(5) Uani 1 1 d . . . .
H142 H 1.0436 -0.0841 0.6015 0.035 Uiso 1 1 calc R . . .
C145 C 0.8687(10) 0.0344(6) 0.2792(12) 0.020(4) Uani 1 1 d . . . .
C147 C 1.1401(10) 0.2307(6) 0.2930(11) 0.020(4) Uani 1 1 d . . . .
C152 C 1.4783(11) 0.2094(6) 0.6487(12) 0.021(4) Uiso 1 1 d . . . .
C155 C 1.2449(14) 0.4524(8) 1.2859(14) 0.042(5) Uani 1 1 d . . . .
H155 H 1.2261 0.4702 1.3343 0.051 Uiso 1 1 calc R . . .
C156 C 0.9858(14) 0.4430(7) -0.0772(15) 0.046(6) Uani 1 1 d . . . .
H15A H 1.0360 0.4239 -0.0966 0.068 Uiso 1 1 calc GR . . .
H15B H 0.9871 0.4758 -0.1018 0.068 Uiso 1 1 calc GR . . .
H15C H 0.9276 0.4275 -0.0974 0.068 Uiso 1 1 calc GR . . .
O160 O 1.5017(10) 0.2721(4) 1.2329(8) 0.043(4) Uani 1 1 d . . . .
C173 C 1.6145(12) 0.2675(8) 0.5596(14) 0.042(6) Uani 1 1 d . . . .
H17A H 1.5859 0.2968 0.5808 0.063 Uiso 1 1 calc GR . . .
H17B H 1.6572 0.2767 0.5172 0.063 Uiso 1 1 calc GR . . .
H17C H 1.6476 0.2505 0.6093 0.063 Uiso 1 1 calc GR . . .
C175 C 1.2726(13) -0.0529(8) 0.2882(14) 0.045(6) Uiso 1 1 d . . . .
H17D H 1.2514 -0.0584 0.2261 0.068 Uiso 1 1 calc GR . . .
H17E H 1.3394 -0.0538 0.2961 0.068 Uiso 1 1 calc GR . . .
H17F H 1.2513 -0.0211 0.3064 0.068 Uiso 1 1 calc GR . . .
C179 C 0.9616(11) 0.0333(6) 0.2842(11) 0.023(4) Uani 1 1 d . . . .
H179 H 0.9947 0.0622 0.2753 0.028 Uiso 1 1 calc R . . .
C181 C 1.0126(11) -0.0136(7) 0.6131(12) 0.034(5) Uani 1 1 d . . . .
H181 H 1.0672 -0.0051 0.6482 0.040 Uiso 1 1 calc R . . .
C6AA C 1.2138(11) 0.1195(6) 0.5328(12) 0.024(4) Uani 1 1 d . . . .
C5AA C 1.2605(11) 0.1550(7) 0.4882(12) 0.029(4) Uiso 1 1 d . . . .
H5AA H 1.2539 0.1880 0.5047 0.035 Uiso 0.71(4) 1 calc R P A 2
H5AB H 1.2714 0.1865 0.5123 0.035 Uiso 0.29(4) 1 calc R P A 3
C3AA C 1.2623(12) -0.0827(8) 0.4396(14) 0.044(6) Uani 1 1 d . . . .
H3AA H 1.2246 -0.0566 0.4604 0.065 Uiso 1 1 calc GR . . .
H3AB H 1.3267 -0.0735 0.4493 0.065 Uiso 1 1 calc GR . . .
H3AC H 1.2523 -0.1127 0.4720 0.065 Uiso 1 1 calc GR . . .
C1AA C 1.2657(13) -0.1407(9) 0.3125(16) 0.054(6) Uani 1 1 d . . . .
H1AA H 1.2398 -0.1658 0.3479 0.081 Uiso 1 1 calc GR . . .
H1AB H 1.3324 -0.1428 0.3201 0.081 Uiso 1 1 calc GR . . .
H1AC H 1.2439 -0.1455 0.2504 0.081 Uiso 1 1 calc GR . . .
C18 C 1.2411(16) 0.0872(10) 0.1790(17) 0.070(7) Uiso 1 1 d . . . .
H18A H 1.2129 0.0551 0.1695 0.104 Uiso 1 1 calc GR . . .
H18B H 1.2364 0.0976 0.2396 0.104 Uiso 1 1 calc GR . . .
H18C H 1.3054 0.0854 0.1683 0.104 Uiso 1 1 calc GR . . .
C14 C 1.0845(12) 0.4695(7) 0.0563(16) 0.044(6) Uani 1 1 d . . . .
H14A H 1.0876 0.4701 0.1206 0.066 Uiso 1 1 calc GR . . .
H14B H 1.0871 0.5028 0.0340 0.066 Uiso 1 1 calc GR . . .
H14C H 1.1361 0.4509 0.0382 0.066 Uiso 1 1 calc GR . . .
C9 C 0.9524(13) 0.1420(7) 0.4699(13) 0.037(5) Uiso 1 1 d . . . .
H9A H 0.9702 0.1495 0.4113 0.055 Uiso 1 1 calc GR . . .
H9B H 0.8858 0.1394 0.4671 0.055 Uiso 1 1 calc GR . . .
H9C H 0.9800 0.1111 0.4904 0.055 Uiso 1 1 calc GR . . .
O9AA O 1.5706(8) 0.5097(4) 0.8219(8) 0.028(3) Uani 1 1 d . . . .
C10 C 1.4781(12) 0.5263(8) 0.6646(12) 0.040(5) Uani 1 1 d . . . .
H10A H 1.4324 0.5278 0.6134 0.060 Uiso 1 1 calc GR . . .
H10B H 1.5268 0.5038 0.6526 0.060 Uiso 1 1 calc GR . . .
H10C H 1.5039 0.5587 0.6765 0.060 Uiso 1 1 calc GR . . .
C11 C 1.5778(14) 0.1829(8) 0.4981(16) 0.052(6) Uani 1 1 d . . . .
H11A H 1.6053 0.1685 0.5532 0.077 Uiso 1 1 calc GR . . .
H11B H 1.6236 0.1846 0.4559 0.077 Uiso 1 1 calc GR . . .
H11C H 1.5265 0.1627 0.4738 0.077 Uiso 1 1 calc GR . . .
C4AA C 1.2477(13) 0.5590(8) 0.9685(15) 0.049(6) Uiso 1 1 d . . . .
H4AB H 1.2687 0.5900 0.9461 0.073 Uiso 1 1 calc GR . . .
H4AC H 1.2595 0.5585 1.0327 0.073 Uiso 1 1 calc GR . . .
H4AD H 1.1822 0.5554 0.9515 0.073 Uiso 1 1 calc GR . . .
C7AA C 1.5021(11) 0.2006(7) 1.1013(12) 0.030(5) Uiso 1 1 d . . . .
C3 C 1.5027(14) 0.1826(7) 1.0075(14) 0.040(5) Uani 1 1 d . . . .
H3A H 1.4553 0.1995 0.9694 0.060 Uiso 1 1 calc GR . . .
H3B H 1.4908 0.1476 1.0055 0.060 Uiso 1 1 calc GR . . .
H3C H 1.5624 0.1891 0.9870 0.060 Uiso 1 1 calc GR . . .
C5 C 1.4187(15) 0.1822(7) 1.1395(17) 0.056(7) Uani 1 1 d . . . .
H5A H 1.4211 0.1919 1.2014 0.084 Uiso 1 1 calc GR . . .
H5B H 1.4165 0.1467 1.1351 0.084 Uiso 1 1 calc GR . . .
H5C H 1.3641 0.1961 1.1069 0.084 Uiso 1 1 calc GR . . .
C7 C 1.5871(13) 0.1877(7) 1.1551(14) 0.039(5) Uani 1 1 d . . . .
H7A H 1.6393 0.2005 1.1274 0.058 Uiso 1 1 calc GR . . .
H7B H 1.5920 0.1523 1.1597 0.058 Uiso 1 1 calc GR . . .
H7C H 1.5867 0.2017 1.2139 0.058 Uiso 1 1 calc GR . . .
O0BA O 1.6191(8) 0.0825(5) 0.6711(9) 0.041(3) Uiso 1 1 d . . . .
C4 C 1.729(2) 0.1108(17) 0.773(3) 0.039(19) Uiso 0.72(17) 1 d . . B 1
H4A H 1.725(6) 0.138(6) 0.776(6) 0.058 Uiso 2.3(7) 1 d R . C 1
H4B H 1.705(5) 0.105(3) 0.821(7) 0.058 Uiso 2.7(5) 1 d R . D 1
C6 C 1.4981(14) 0.0432(9) 0.5850(16) 0.062(7) Uiso 1 1 d . . . .
H6A H 1.4824 0.0198 0.5375 0.093 Uiso 1 1 calc GR . . .
H6B H 1.4624 0.0730 0.5734 0.093 Uiso 1 1 calc GR . . .
H6C H 1.4844 0.0292 0.6410 0.093 Uiso 1 1 calc GR . . .
C1 C 1.5971(13) 0.0550(8) 0.5894(14) 0.046(5) Uiso 1 1 d . . . .
H1A H 1.6337 0.0248 0.5902 0.055 Uiso 1 1 calc R . . .
H1B H 1.6101 0.0747 0.5379 0.055 Uiso 1 1 calc R . . .
C2 C 1.7146(15) 0.0969(9) 0.6854(16) 0.059(6) Uiso 1 1 d . . . .
C19A C 1.325(2) 0.0970(13) 0.400(2) 0.048(8) Uiso 0.71(4) 1 d . P A 2
H19A H 1.3639 0.0894 0.3560 0.058 Uiso 0.71(4) 1 calc R P A 2
C21A C 1.283(2) 0.0598(11) 0.439(2) 0.040(8) Uiso 0.71(4) 1 d . P A 2
H21A H 1.2928 0.0270 0.4223 0.048 Uiso 0.71(4) 1 calc R P A 2
C24A C 1.223(3) 0.0709(11) 0.504(2) 0.045(9) Uiso 0.79(8) 1 d . P A 2
H24A H 1.1890 0.0457 0.5274 0.053 Uiso 0.79(8) 1 calc R P A 2
C0AA C 1.315(2) 0.1452(14) 0.422(2) 0.038(8) Uiso 0.71(4) 1 d . P A 2
H0AA H 1.3444 0.1705 0.3932 0.046 Uiso 0.71(4) 1 calc R P A 2
O1 O 1.0920(11) 0.0648(5) 0.0916(9) 0.055(4) Uani 1 1 d . . . .
C19B C 1.288(6) 0.094(3) 0.373(6) 0.048(8) Uiso 0.29(4) 1 d . P A 3
H19B H 1.3200 0.0852 0.3244 0.058 Uiso 0.29(4) 1 calc R P A 3
C21B C 1.230(6) 0.058(3) 0.419(5) 0.040(8) Uiso 0.29(4) 1 d . P A 3
C0AB C 1.291(6) 0.142(3) 0.406(6) 0.038(8) Uiso 0.29(4) 1 d . P A 3
H0AB H 1.3140 0.1670 0.3710 0.046 Uiso 0.29(4) 1 calc R P A 3
C24B C 1.180(12) 0.070(4) 0.483(9) 0.045(9) Uiso 0.21(8) 1 d . P A 3
H24B H 1.1835 0.0428 0.5264 0.053 Uiso 0.21(8) 1 calc R P A 3
H24C H 1.1158 0.0733 0.4587 0.053 Uiso 0.21(8) 1 calc R P A 3

loop_
_atom_site_aniso_label
_atom_site_aniso_U_11
_atom_site_aniso_U_22
_atom_site_aniso_U_33
_atom_site_aniso_U_23
_atom_site_aniso_U_13
_atom_site_aniso_U_12
Br1 0.0330(10) 0.0157(10) 0.0496(13) 0.0020(9) 0.0004(9) 0.0013(8)
Br2 0.0365(10) 0.0265(11) 0.0432(13) 0.0164(10) 0.0165(9) 0.0125(9)
Br3 0.0390(11) 0.0350(12) 0.0489(13) -0.0142(11) -0.0161(9) -0.0047(9)
Br4 0.0453(12) 0.0425(12) 0.0582(15) 0.0052(12) 0.0347(10) 0.0006(10)
O7AA 0.014(6) 0.018(7) 0.018(7) -0.001(6) 0.001(5) -0.002(5)
O4AA 0.013(6) 0.023(7) 0.055(9) 0.008(7) 0.008(6) 0.012(5)
O4 0.024(6) 0.029(7) 0.022(7) -0.002(6) 0.007(5) -0.008(5)
O6AA 0.026(6) 0.009(6) 0.024(7) 0.001(5) 0.012(6) -0.002(5)
O6 0.007(6) 0.024(7) 0.027(7) -0.002(6) 0.005(5) 0.006(5)
O5AA 0.035(7) 0.030(7) 0.016(7) 0.005(6) 0.001(6) -0.004(6)
O8 0.014(6) 0.012(6) 0.028(7) -0.009(6) 0.006(5) -0.001(5)
O9 0.018(6) 0.014(6) 0.017(7) -0.007(5) -0.001(5) -0.004(5)
O3AA 0.014(6) 0.036(8) 0.026(7) 0.008(6) 0.011(5) 0.001(5)
C13 0.045(14) 0.013(10) 0.018(11) 0.001(9) 0.014(10) 0.000(9)
C2AA 0.015(8) 0.037(11) 0.013(10) 0.014(9) 0.007(7) 0.007(8)
C16 0.010(10) 0.024(13) 0.038(13) 0.000(9) 0.005(8) 0.008(9)
O17 0.017(6) 0.019(7) 0.040(8) 0.002(6) 0.003(5) 0.000(6)
O1AA 0.019(6) 0.008(6) 0.026(7) 0.003(5) 0.012(5) 0.000(5)
O2AA 0.021(6) 0.028(7) 0.016(7) -0.003(6) 0.007(5) 0.006(5)
N22 0.022(8) 0.013(8) 0.025(9) 0.004(7) 0.000(6) -0.001(6)
O23 0.032(7) 0.004(6) 0.032(8) 0.004(6) 0.000(5) 0.005(5)
O8AA 0.019(7) 0.033(8) 0.047(9) 0.008(7) 0.013(6) 0.020(6)
O26 0.025(6) 0.027(7) 0.016(7) -0.003(6) 0.008(5) -0.001(5)
C27 0.010(8) 0.025(11) 0.015(9) 0.003(8) -0.003(7) 0.002(8)
C28 0.017(8) 0.015(10) 0.013(10) -0.008(8) 0.005(7) -0.004(7)
C29 0.020(9) 0.025(10) 0.016(10) 0.000(8) 0.008(8) 0.006(8)
O30 0.027(6) 0.022(7) 0.014(7) -0.001(6) 0.001(5) 0.001(5)
N32 0.018(7) 0.013(8) 0.025(9) 0.012(7) 0.007(7) 0.001(6)
C34 0.034(11) 0.027(11) 0.021(12) 0.004(10) 0.012(9) -0.009(9)
C36 0.021(9) 0.015(10) 0.028(11) 0.006(9) 0.013(8) -0.001(8)
O37 0.022(6) 0.029(7) 0.018(8) 0.005(6) 0.007(5) 0.007(5)
C38 0.012(8) 0.011(9) 0.017(10) 0.006(8) 0.009(7) 0.004(7)
C39 0.013(9) 0.019(11) 0.019(10) -0.002(9) 0.005(7) 0.010(8)
O40 0.008(5) 0.015(6) 0.028(7) 0.004(6) 0.001(5) 0.000(5)
C42 0.006(8) 0.021(10) 0.025(11) -0.007(8) -0.006(7) -0.004(7)
C43 0.008(8) 0.036(12) 0.021(10) -0.009(9) 0.011(7) -0.013(8)
O44 0.022(7) 0.038(9) 0.039(8) -0.008(7) 0.018(6) -0.011(6)
O45 0.042(8) 0.053(9) 0.035(9) -0.001(7) 0.010(7) 0.007(7)
C47 0.015(9) 0.024(10) 0.013(10) -0.012(8) -0.003(7) -0.006(7)
C48 0.009(8) 0.020(11) 0.017(10) 0.007(9) 0.003(8) -0.002(7)
C49 0.010(9) 0.034(12) 0.017(11) -0.001(9) 0.001(8) -0.006(8)
C50 0.011(8) 0.024(11) 0.023(10) -0.009(9) 0.010(7) 0.000(7)
C52 0.019(11) 0.007(10) 0.035(12) 0.000(9) 0.005(8) -0.001(8)
O53 0.012(7) 0.016(7) 0.089(12) -0.014(8) 0.008(6) -0.005(5)
O54 0.023(6) 0.022(7) 0.020(7) 0.009(6) 0.000(6) -0.003(5)
O55 0.006(6) 0.041(9) 0.087(12) 0.025(9) 0.004(7) 0.005(6)
O57 0.041(7) 0.007(6) 0.028(8) 0.006(6) 0.011(6) 0.008(5)
O58 0.023(7) 0.041(8) 0.040(8) 0.015(7) 0.011(6) 0.004(6)
C59 0.015(9) 0.020(10) 0.023(11) 0.004(9) 0.004(8) 0.002(7)
C60 0.034(11) 0.031(11) 0.016(11) 0.000(9) 0.007(9) -0.001(9)
O61 0.016(6) 0.029(7) 0.029(8) -0.009(6) 0.010(5) -0.007(5)
O63 0.033(7) 0.017(6) 0.036(8) 0.001(6) 0.001(6) -0.013(6)
C64 0.036(12) 0.074(17) 0.047(15) -0.009(13) 0.025(11) 0.013(11)
C65 0.024(10) 0.019(11) 0.016(10) -0.003(9) -0.004(9) -0.005(8)
O67 0.046(9) 0.043(9) 0.042(9) 0.010(7) 0.012(7) 0.027(7)
C70 0.022(10) 0.017(10) 0.009(10) -0.002(9) 0.008(7) 0.009(8)
C71 0.038(12) 0.045(13) 0.037(13) 0.000(11) 0.010(10) -0.007(10)
C74 0.016(9) 0.004(9) 0.021(11) -0.004(9) -0.002(8) 0.005(8)
O75 0.029(6) 0.021(7) 0.014(7) 0.003(6) 0.004(5) -0.005(5)
C78 0.011(8) 0.021(10) 0.015(10) -0.009(9) -0.001(7) 0.002(7)
O80 0.026(7) 0.047(9) 0.033(8) 0.004(7) 0.010(6) -0.022(7)
O82 0.036(7) 0.015(8) 0.053(9) -0.014(7) 0.009(6) -0.006(6)
C83 0.018(10) 0.032(11) 0.018(10) -0.011(9) 0.005(8) -0.017(8)
C89 0.016(9) 0.022(10) 0.024(11) -0.007(9) 0.009(8) 0.003(8)
C91 0.022(9) 0.008(9) 0.012(10) 0.002(8) -0.002(8) 0.006(7)
C92 0.015(8) 0.013(9) 0.025(11) 0.004(8) 0.012(7) 0.001(7)
C97 0.025(10) 0.018(10) 0.008(10) 0.001(8) -0.001(8) -0.005(8)
C98 0.007(8) 0.025(11) 0.028(12) -0.020(10) 0.002(8) -0.005(7)
C100 0.011(8) 0.012(9) 0.023(10) 0.003(8) 0.005(7) -0.007(7)
C102 0.031(9) 0.009(9) 0.018(10) -0.003(8) 0.012(8) -0.006(8)
C106 0.046(12) 0.016(11) 0.036(14) 0.000(10) 0.010(10) 0.003(9)
C108 0.050(13) 0.029(12) 0.034(14) -0.006(11) -0.005(10) -0.014(10)
C112 0.024(11) 0.037(12) 0.031(14) 0.004(11) 0.003(9) 0.011(9)
C113 0.017(9) 0.017(10) 0.023(11) -0.002(9) 0.011(8) 0.004(8)
C114 0.016(8) 0.013(9) 0.018(10) -0.001(8) 0.002(7) -0.005(7)
C116 0.031(10) 0.042(14) 0.021(11) 0.008(10) 0.001(8) 0.017(10)
C117 0.035(11) 0.024(11) 0.016(10) -0.002(9) 0.009(8) 0.002(8)
C118 0.051(12) 0.050(14) 0.014(11) -0.006(10) -0.003(9) 0.015(10)
C119 0.029(10) 0.033(12) 0.034(13) 0.002(10) 0.006(9) -0.005(9)
C120 0.024(12) 0.009(9) 0.033(13) -0.006(9) 0.007(9) -0.003(8)
C121 0.018(9) 0.009(9) 0.014(10) 0.004(8) 0.001(7) 0.008(7)
C122 0.007(8) 0.014(9) 0.018(10) 0.004(8) 0.004(7) 0.001(7)
C123 0.042(13) 0.039(13) 0.027(12) 0.002(10) -0.001(10) -0.032(11)
O125 0.025(6) 0.028(7) 0.032(8) 0.006(7) -0.003(6) -0.008(6)
C126 0.033(10) 0.013(10) 0.043(13) 0.002(10) 0.013(10) -0.005(8)
C127 0.014(9) 0.030(11) 0.045(14) -0.005(10) 0.011(9) -0.001(8)
C128 0.009(9) 0.018(10) 0.018(10) -0.009(8) 0.012(7) -0.004(8)
C129 0.025(10) 0.047(13) 0.021(12) -0.020(10) 0.001(9) -0.026(10)
C130 0.008(8) 0.019(10) 0.022(10) -0.005(9) 0.002(7) -0.001(7)
C133 0.028(10) 0.032(11) 0.025(11) 0.007(10) 0.007(9) -0.002(9)
C136 0.038(11) 0.026(11) 0.043(13) -0.001(10) 0.009(10) 0.007(9)
C137 0.047(12) 0.015(10) 0.026(12) -0.006(9) 0.015(9) -0.014(9)
C138 0.018(9) 0.027(11) 0.026(11) 0.002(9) 0.011(8) 0.007(8)
C141 0.048(13) 0.049(15) 0.040(14) 0.015(12) 0.029(10) 0.006(11)
C142 0.029(11) 0.035(13) 0.024(12) -0.001(10) 0.005(9) 0.001(9)
C145 0.016(10) 0.011(10) 0.032(11) 0.000(8) 0.003(8) 0.000(7)
C147 0.019(9) 0.015(10) 0.023(11) 0.006(9) -0.001(8) 0.006(7)
C155 0.052(13) 0.034(14) 0.044(14) -0.005(11) 0.027(11) 0.002(11)
C156 0.051(13) 0.024(12) 0.065(18) 0.018(12) 0.023(12) 0.024(10)
O160 0.094(11) 0.021(7) 0.014(8) 0.010(6) -0.001(7) -0.002(7)
C173 0.030(11) 0.055(14) 0.045(14) 0.007(12) 0.025(10) -0.010(10)
C179 0.027(11) 0.024(11) 0.020(11) 0.005(9) 0.003(8) -0.012(8)
C181 0.018(10) 0.044(14) 0.037(12) -0.008(11) -0.009(9) -0.017(10)
C6AA 0.023(10) 0.012(10) 0.034(12) -0.003(9) -0.005(8) -0.003(8)
C3AA 0.024(11) 0.060(15) 0.047(15) 0.003(12) 0.003(10) 0.002(10)
C1AA 0.022(11) 0.077(17) 0.063(17) -0.010(14) 0.004(10) 0.006(11)
C14 0.026(11) 0.022(11) 0.087(18) 0.019(12) 0.015(11) 0.009(9)
O9AA 0.018(7) 0.035(8) 0.032(8) 0.004(6) 0.010(6) -0.008(5)
C10 0.033(11) 0.063(14) 0.023(12) 0.017(11) -0.007(9) -0.007(10)
C11 0.044(13) 0.046(14) 0.069(17) -0.016(13) 0.024(12) -0.007(10)
C3 0.045(12) 0.028(12) 0.045(14) -0.009(11) -0.001(10) 0.001(9)
C5 0.061(15) 0.021(12) 0.084(19) 0.006(12) 0.002(13) -0.016(10)
C7 0.042(12) 0.030(12) 0.041(13) -0.002(10) -0.009(10) 0.010(9)
O1 0.098(11) 0.029(9) 0.036(9) 0.005(7) -0.001(8) 0.023(8)

loop_
_atom_type_symbol
_atom_type_description
_atom_type_scat_dispersion_real
_atom_type_scat_dispersion_imag
_atom_type_scat_source
C C 0.0015 0.0009 'International Tables Vol C Tables 4.2.6.8 and 6.1.1.4'
H H 0.0000 0.0000 'International Tables Vol C Tables 4.2.6.8 and 6.1.1.4'
Br Br 0.1811 1.6452 'International Tables Vol C Tables 4.2.6.8 and 6.1.1.4'
N N 0.0030 0.0019 'International Tables Vol C Tables 4.2.6.8 and 6.1.1.4'
O O 0.0056 0.0036 'International Tables Vol C Tables 4.2.6.8 and 6.1.1.4'

loop_
_geom_angle_atom_site_label_1
_geom_angle_atom_site_label_2
_geom_angle_atom_site_label_3
_geom_angle
C74 O2 C127 120.2(13)
C49 O5AA C9 115.2(13)
C51 O9 C119 114.9(13)
C152 O3AA C20 120.2(12)
C41 C12 C131 111.0(12)
O30 C13 C59 109.4(15)
O44 C13 O30 124.8(16)
O44 C13 C59 125.8(15)
C49 C2AA C87 108.4(14)
C49 C2AA C112 107.6(14)
C112 C2AA C87 109.4(14)
O8AA C16 C130 109.3(16)
O82 C16 O8AA 125.6(15)
O82 C16 C130 125.0(15)
O3AA C20 C71 103.3(13)
O3AA C20 C11 107.7(13)
C71 C20 C11 111.4(17)
C173 C20 O3AA 110.1(14)
C173 C20 C71 110.1(15)
C173 C20 C11 113.7(15)
C79 N22 C95 123.3(14)
C111 N22 C79 110.1(13)
C111 N22 C95 126.5(15)
C95 O23 C7AA 119.7(14)
C16 O8AA C4AA 111.8(14)
C100 C25 C50 117.3(13)
C100 C25 C122 118.8(13)
C122 C25 C50 89.4(12)
C68 O26 C118 117.9(13)
C128 C27 C145 117.3(13)
C36 C28 C87 88.5(11)
C92 C28 C36 118.7(14)
C92 C28 C87 119.2(13)
C78 C29 C66 119.2(13)
C78 C29 C99 116.7(13)
C99 C29 C66 85.8(11)
C111 C29 C66 115.8(14)
C111 C29 C78 101.8(14)
C111 C29 C99 118.2(13)
C13 O30 C35 114.1(13)
C97 C31 C100 123.1(15)
C97 C31 C117 119.2(16)
C117 C31 C100 117.6(15)
C39 N32 C65 109.3(13)
C39 N32 C139 122.5(13)
C65 N32 C139 127.9(13)
C51 C33 C122 109.4(13)
C68 C33 C51 109.9(12)
C68 C33 C122 110.1(13)
C60 C34 C147 122.1(16)
C28 C36 C42 87.7(11)
C28 C36 C93 119.9(13)
C70 C36 C28 118.2(14)
C70 C36 C42 117.1(14)
C70 C36 C93 103.1(13)
C93 C36 C42 111.1(14)
C48 C38 C102 118.4(12)
C48 C38 C114 116.8(13)
C65 C38 C48 103.7(13)
C65 C38 C102 115.0(14)
C65 C38 C114 116.3(12)
C102 C38 C114 87.0(12)
C48 C39 N32 110.3(13)
C110 C39 N32 128.3(16)
C110 C39 C48 121.4(16)
O6 C41 C12 124.2(14)
O6 C41 O2AA 124.3(14)
O2AA C41 C12 111.6(13)
C69 C42 C36 118.2(13)
C69 C42 C87 118.7(14)
C87 C42 C36 87.6(12)
C113 C43 C135 122.1(16)
C112 O45 C64 113.4(16)
C93 N46 C47 112.1(12)
C93 N46 C152 125.8(14)
C152 N46 C47 121.9(13)
C70 C47 N46 108.4(14)
C103 C47 N46 128.8(14)
C103 C47 C70 122.8(16)
C39 C48 C38 108.0(13)
C89 C48 C38 132.4(15)
C89 C48 C39 119.6(14)
O5AA C49 C2AA 111.2(14)
O80 C49 O5AA 121.1(15)
O80 C49 C2AA 127.3(16)
C62 C50 C25 117.3(14)
C62 C50 C128 105.2(12)
C62 C50 C131 117.3(13)
C128 C50 C25 112.7(13)
C128 C50 C131 117.6(14)
C131 C50 C25 86.5(10)
O9 C51 C33 110.3(14)
O125 C51 O9 126.0(16)
O125 C51 C33 123.7(15)
O17 C52 O53 123.3(15)
O17 C52 C124 121.3(14)
O53 C52 C124 115.4(14)
C120 O54 C10 117.0(13)
C139 O57 C106 118.3(13)
C90 C59 C13 111.0(13)
C115 C59 C13 110.8(15)
C115 C59 C90 108.6(14)
C34 C60 C108 118.4(17)
O7AA C62 C50 125.2(14)
O7AA C62 N76 127.5(13)
N76 C62 C50 107.2(14)
O6AA C65 N32 125.4(15)
O6AA C65 C38 125.7(15)
N32 C65 C38 108.8(14)
C84 C66 C29 119.8(13)
C84 C66 C86 117.6(13)
C86 C66 C29 90.3(11)
C115 O67 C18 111.4(17)
O26 C68 C33 112.7(13)
O73 C68 O26 122.0(15)
O73 C68 C33 125.2(16)
O63 C69 C42 120.9(15)
O63 C69 C6AA 120.1(15)
C6AA C69 C42 119.0(15)
C47 C70 C36 109.1(14)
C121 C70 C36 131.5(14)
C121 C70 C47 119.5(15)
C110 C72 C138 118.9(17)
O2 C74 N76 107.9(14)
O55 C74 O2 128.8(15)
O55 C74 N76 123.3(15)
C62 N76 C74 120.6(13)
C62 N76 C83 110.6(12)
C74 N76 C83 128.6(13)
O4 C77 O61 122.8(14)
O4 C77 C92 123.8(16)
O61 C77 C92 113.3(14)
C79 C78 C29 107.9(14)
C79 C78 C91 122.0(15)
C91 C78 C29 130.0(15)
N22 C79 C137 127.8(15)
C78 C79 N22 110.7(14)
C78 C79 C137 121.5(15)
C105 C81 Br2 118.6(13)
C105 C81 C121 122.7(16)
C121 C81 Br2 118.6(11)
C128 C83 N76 109.1(13)
C132 C83 N76 129.3(14)
C132 C83 C128 121.5(16)
C66 C84 C88 110.3(13)
C66 C86 C99 87.4(11)
C130 C86 C66 120.8(13)
C130 C86 C99 114.1(12)
C2AA C87 C28 120.4(14)
C2AA C87 C42 116.3(13)
C42 C87 C28 87.6(11)
O4AA C88 C84 111.6(14)
O8 C88 O4AA 124.4(14)
O8 C88 C84 123.9(13)
C48 C89 C138 118.2(16)
C59 C90 C102 119.6(13)
C59 C90 C114 115.3(12)
C102 C90 C114 88.9(12)
C78 C91 C98 116.8(15)
C28 C92 C77 110.5(13)
O40 C93 C36 123.2(14)
O40 C93 N46 129.4(14)
N46 C93 C36 107.3(14)
O75 C94 C114 121.3(14)
O75 C94 C147 121.6(15)
C147 C94 C114 116.8(14)
O23 C95 N22 110.4(16)
O160 C95 N22 120.8(18)
O160 C95 O23 128.7(18)
C142 C97 C31 121.3(17)
C91 C98 Br3 118.2(13)
C116 C98 Br3 119.2(13)
C116 C98 C91 122.5(15)
C86 C99 C29 90.3(11)
C101 C99 C29 118.6(13)
C101 C99 C86 117.8(13)
O10 C100 C25 119.9(14)
O10 C100 C31 122.9(15)
C31 C100 C25 117.2(13)
O15 C101 C99 120.8(14)
O15 C101 C113 121.8(14)
C99 C101 C113 117.4(13)
C90 C102 C38 90.9(12)
C124 C102 C38 118.8(13)
C124 C102 C90 119.0(13)
C47 C103 C105 118.0(15)
C81 C105 C103 118.1(16)
O57 C106 C136 110.6(14)
O57 C106 C14 107.1(15)
C156 C106 O57 103.4(15)
C156 C106 C136 111.2(17)
C156 C106 C14 113.0(17)
C14 C106 C136 111.2(16)
C129 C108 C60 121.2(17)
C72 C110 C39 119.2(18)
O1AA C111 N22 126.9(15)
O1AA C111 C29 123.3(15)
N22 C111 C29 109.5(14)
O37 C112 C2AA 126.6(16)
O37 C112 O45 125.4(16)
O45 C112 C2AA 107.8(17)
C43 C113 C101 123.2(15)
C43 C113 C126 119.6(15)
C126 C113 C101 117.3(15)
C90 C114 C38 89.7(11)
C94 C114 C38 115.7(13)
C94 C114 C90 118.1(13)
O67 C115 C59 112.8(17)
O1 C115 C59 123.6(18)
O1 C115 O67 123(2)
C137 C116 C98 120.0(17)
C31 C117 C123 120.1(17)
O54 C120 C130 108.0(13)
O9AA C120 O54 125.4(15)
O9AA C120 C130 126.6(16)
C70 C121 C81 118.9(14)
C25 C122 C33 118.0(13)
C25 C122 C131 89.1(11)
C33 C122 C131 117.8(13)
C117 C123 C181 119.0(18)
C52 C124 C102 113.1(13)
C155 C126 C113 120.0(17)
O2 C127 C3AA 109.0(14)
O2 C127 C1AA 109.2(14)
C175 C127 O2 104.3(15)
C175 C127 C3AA 111.8(16)
C175 C127 C1AA 110.2(16)
C1AA C127 C3AA 112.1(18)
C27 C128 C50 131.0(13)
C27 C128 C83 120.7(15)
C83 C128 C50 108.0(14)
C108 C129 C133 120.6(16)
C16 C130 C86 107.0(13)
C16 C130 C120 108.6(14)
C120 C130 C86 114.5(12)
C12 C131 C50 120.5(12)
C12 C131 C122 123.2(13)
C122 C131 C50 89.4(11)
C83 C132 C179 118.4(14)
C129 C133 C147 121.6(17)
C141 C135 C43 117.0(18)
C116 C137 C79 117.0(17)
C72 C138 Br4 117.9(13)
C89 C138 Br4 119.5(13)
C89 C138 C72 122.5(16)
O0AA C139 N32 119.3(16)
O0AA C139 O57 131.2(16)
O57 C139 N32 109.3(14)
C135 C141 C155 121.7(18)
C97 C142 C181 120.4(17)
C27 C145 Br1 117.5(11)
C179 C145 Br1 120.5(12)
C179 C145 C27 122.0(15)
C34 C147 C94 120.9(14)
C34 C147 C133 116.0(16)
C133 C147 C94 122.9(15)
O3AA C152 N46 112.3(14)
O58 C152 O3AA 127.0(15)
O58 C152 N46 120.5(16)
C126 C155 C141 119.2(19)
C145 C179 C132 120.1(15)
C142 C181 C123 119.9(16)
C69 C6AA C24B 112(4)
C5AA C6AA C69 123.6(15)
C5AA C6AA C24A 115.7(19)
C5AA C6AA C24B 120(4)
C24A C6AA C69 120.7(19)
C6AA C5AA C0AB 118(4)
C0AA C5AA C6AA 125(2)
O23 C7AA C3 102.7(15)
O23 C7AA C5 109.2(14)
C5 C7AA C3 109.9(16)
C7 C7AA O23 110.7(14)
C7 C7AA C3 111.3(15)
C7 C7AA C5 112.7(18)
C2 O0BA C1 113.3(15)
O0BA C1 C6 106.4(16)
C4 C2 O0BA 106(2)
C21A C19A C0AA 124(3)
C19A C21A C24A 119(3)
C6AA C24A C21A 120(3)
C5AA C0AA C19A 117(3)
C0AB C19B C21B 116(7)
C24B C21B C19B 125(8)
C19B C0AB C5AA 123(8)
C21B C24B C6AA 112(10)

loop_
_geom_bond_atom_site_label_1
_geom_bond_atom_site_label_2
_geom_bond_distance
Br1 C145 1.888(15)
Br2 C81 1.883(16)
Br3 C98 1.908(15)
Br4 C138 1.871(16)
O7AA C62 1.200(18)
O2 C74 1.332(19)
O2 C127 1.48(2)
O4AA C88 1.347(18)
O4 C77 1.208(19)
O6AA C65 1.22(2)
O6 C41 1.204(18)
O5AA C49 1.36(2)
O5AA C9 1.48(2)
O8 C88 1.184(18)
O9 C51 1.33(2)
O9 C119 1.49(2)
O10 C100 1.212(18)
O3AA C20 1.50(2)
O3AA C152 1.30(2)
C12 C41 1.50(2)
C12 C131 1.51(2)
C13 O30 1.35(2)
C13 O44 1.19(2)
C13 C59 1.51(3)
C2AA C49 1.50(3)
C2AA C87 1.54(2)
C2AA C112 1.52(2)
O15 C101 1.213(18)
C16 O8AA 1.34(2)
C16 O82 1.20(2)
C16 C130 1.49(2)
O17 C52 1.224(19)
O0AA C139 1.194(19)
O1AA C111 1.207(19)
C20 C71 1.52(3)
C20 C173 1.49(3)
C20 C11 1.56(3)
O2AA C41 1.329(19)
N22 C79 1.38(2)
N22 C95 1.45(2)
N22 C111 1.37(2)
O23 C95 1.32(2)
O23 C7AA 1.48(2)
O8AA C4AA 1.48(2)
C25 C50 1.59(2)
C25 C100 1.50(2)
C25 C122 1.53(2)
O26 C68 1.32(2)
O26 C118 1.42(2)
C27 C128 1.38(2)
C27 C145 1.40(2)
C28 C36 1.53(2)
C28 C87 1.56(2)
C28 C92 1.49(2)
C29 C66 1.57(2)
C29 C78 1.53(2)
C29 C99 1.57(2)
C29 C111 1.47(2)
O30 C35 1.45(2)
C31 C97 1.38(2)
C31 C100 1.49(2)
C31 C117 1.38(2)
N32 C39 1.41(2)
N32 C65 1.41(2)
N32 C139 1.42(2)
C33 C51 1.53(2)
C33 C68 1.49(2)
C33 C122 1.54(2)
C34 C60 1.35(2)
C34 C147 1.41(2)
C36 C42 1.57(2)
C36 C70 1.50(2)
C36 C93 1.54(2)
O37 C112 1.16(2)
C38 C48 1.51(2)
C38 C65 1.50(2)
C38 C102 1.56(2)
C38 C114 1.57(2)
C39 C48 1.41(2)
C39 C110 1.39(2)
O40 C93 1.190(19)
C42 C69 1.52(2)
C42 C87 1.54(2)
C43 C113 1.33(2)
C43 C135 1.39(2)
O45 C64 1.47(2)
O45 C112 1.36(2)
N46 C47 1.42(2)
N46 C93 1.38(2)
N46 C152 1.40(2)
C47 C70 1.42(2)
C47 C103 1.36(2)
C48 C89 1.37(2)
C49 O80 1.22(2)
C50 C62 1.50(2)
C50 C128 1.50(2)
C50 C131 1.57(2)
C51 O125 1.19(2)
C52 O53 1.292(19)
C52 C124 1.47(2)
O54 C120 1.32(2)
O54 C10 1.42(2)
O55 C74 1.141(19)
O57 C106 1.48(2)
O57 C139 1.32(2)
O58 C152 1.22(2)
C59 C90 1.51(2)
C59 C115 1.49(3)
C60 C108 1.42(3)
O61 C77 1.32(2)
C62 N76 1.40(2)
O63 C69 1.23(2)
C66 C84 1.49(2)
C66 C86 1.55(2)
O67 C115 1.30(2)
O67 C18 1.50(3)
C68 O73 1.215(18)
C69 C6AA 1.46(2)
C70 C121 1.35(2)
C72 C110 1.36(3)
C72 C138 1.41(3)
C74 N76 1.42(2)
O75 C94 1.217(18)
N76 C83 1.43(2)
C77 C92 1.52(2)
C78 C79 1.36(2)
C78 C91 1.36(2)
C79 C137 1.40(2)
C81 C105 1.39(2)
C81 C121 1.40(2)
C83 C128 1.40(2)
C83 C132 1.36(2)
C84 C88 1.53(2)
C86 C99 1.55(2)
C86 C130 1.54(2)
C89 C138 1.38(2)
C90 C102 1.53(2)
C90 C114 1.55(2)
C91 C98 1.38(2)
C94 C114 1.50(2)
C94 C147 1.48(2)
C95 O160 1.16(2)
C97 C142 1.35(2)
C98 C116 1.38(3)
C99 C101 1.49(2)
C101 C113 1.50(2)
C102 C124 1.52(2)
C103 C105 1.44(2)
C106 C136 1.54(2)
C106 C156 1.47(3)
C106 C14 1.52(3)
C108 C129 1.33(3)
C113 C126 1.39(2)
C115 O1 1.20(2)
C116 C137 1.38(3)
C117 C123 1.38(2)
C120 C130 1.50(2)
C120 O9AA 1.198(19)
C122 C131 1.55(2)
C123 C181 1.40(3)
C126 C155 1.35(3)
C127 C175 1.47(3)
C127 C3AA 1.52(3)
C127 C1AA 1.52(3)
C129 C133 1.35(3)
C132 C179 1.41(2)
C133 C147 1.43(2)
C135 C141 1.36(3)
C141 C155 1.38(3)
C142 C181 1.36(3)
C145 C179 1.36(2)
C6AA C5AA 1.41(2)
C6AA C24A 1.42(3)
C6AA C24B 1.62(13)
C5AA C0AA 1.38(4)
C5AA C0AB 1.43(10)
C7AA C3 1.52(3)
C7AA C5 1.50(3)
C7AA C7 1.47(3)
O0BA C1 1.47(2)
O0BA C2 1.46(2)
C4 C2 1.38(5)
C6 C1 1.49(3)
C19A C21A 1.36(4)
C19A C0AA 1.38(5)
C21A C24A 1.43(4)
C19B C21B 1.52(11)
C19B C0AB 1.40(12)
C21B C24B 1.32(12)

loop_
_smtbx_masks_void_nr
_smtbx_masks_void_average_x
_smtbx_masks_void_average_y
_smtbx_masks_void_average_z
_smtbx_masks_void_volume
_smtbx_masks_void_count_electrons
1 -0.047 0.282 0.477 11.2 0.0
2 -0.080 0.343 0.843 14.0 2.7
3 0.047 0.782 0.523 11.2 0.0
4 0.080 0.843 0.157 14.0 2.8
5 0.372 0.619 0.619 38.3 3.0
6 0.628 0.119 0.381 38.3 2.6
